data_2224090
loop_
_publ_author_name
'Hu, Xi-Lan'
'Xu, Xing-You'
'Wang, Da-Qi'
'Zhou, Yan-Qin'

_publ_section_title Bis(ethylenediamine-\k^2^<i>N</i>,<i>N</i>')bis(phenytoinato-\k<i>N</i>)cobalt(II)
_journal_coeditor_code XU2649
_journal_issue 11
_journal_name_full 'Acta Crystallographica Section E'
_journal_page_first m1470
_journal_paper_doi 10.1107/S1600536809044092
_journal_volume 65
_journal_year 2009
_chemical_formula_iupac '[Co (C15 H11 N2 O2)2 (C2 H8 N2)2]'
_chemical_formula_moiety 'C34 H38 Co N8 O4'
_chemical_formula_sum 'C34 H38 Co N8 O4'
_chemical_formula_weight 681.65
_chemical_name_common
;
Bis(ethylenediamine-\k^2^<i>N</i>,<i>N</i>')bis(phenytoinato-
\k<i>N</i>)cobalt(II)
;
_chemical_name_systematic
;
bis(2,5-dioxo-4,4-diphenylimidazolidin-1-ido-
\k<i>N</i>^1^)bis(ethylenediamine-\k^2^<i>N</i>,<i>N</i>')cobalt(II)
;
_space_group_IT_number 14
_symmetry_cell_setting monoclinic
_symmetry_space_group_name_Hall '-P 2ybc'
_symmetry_space_group_name_H-M 'P 1 21/c 1'
_atom_sites_solution_hydrogens geom
_atom_sites_solution_primary direct
_atom_sites_solution_secondary difmap
_audit_creation_method SHELXL-97
_cell_angle_alpha 90.00
_cell_angle_beta 92.2770(10)
_cell_angle_gamma 90.00
_cell_formula_units_Z 2
_cell_length_a 11.8035(12)
_cell_length_b 12.3439(13)
_cell_length_c 11.0768(10)
_cell_measurement_reflns_used 3389
_cell_measurement_temperature 298(2)
_cell_measurement_theta_max 26.877
_cell_measurement_theta_min 2.389
_cell_volume 1612.6(3)
_computing_cell_refinement 'SAINT (Siemens, 1996)'
_computing_data_collection 'SMART (Siemens, 1996)'
_computing_data_reduction 'SAINT (Siemens, 1996)'
_computing_molecular_graphics 'SHELXTL (Sheldrick, 2008)'
_computing_publication_material 'SHELXTL (Sheldrick, 2008)'
_computing_structure_refinement 'SHELXTL (Sheldrick, 2008)'
_computing_structure_solution 'SHELXTL (Sheldrick, 2008)'
_diffrn_ambient_temperature 298(2)
_diffrn_measured_fraction_theta_full 0.998
_diffrn_measured_fraction_theta_max 0.998
_diffrn_measurement_device_type 'Bruker SMART CCD area-detector'
_diffrn_measurement_method '\f and \w'
_diffrn_radiation_monochromator graphite
_diffrn_radiation_source 'fine-focus sealed tube'
_diffrn_radiation_type MoK\a
_diffrn_radiation_wavelength 0.71073
_diffrn_reflns_av_R_equivalents 0.0534
_diffrn_reflns_av_sigmaI/netI 0.0533
_diffrn_reflns_limit_h_max 11
_diffrn_reflns_limit_h_min -14
_diffrn_reflns_limit_k_max 14
_diffrn_reflns_limit_k_min -14
_diffrn_reflns_limit_l_max 12
_diffrn_reflns_limit_l_min -13
_diffrn_reflns_number 7877
_diffrn_reflns_theta_full 25.01
_diffrn_reflns_theta_max 25.01
_diffrn_reflns_theta_min 1.73
_diffrn_standards_number 0
_exptl_absorpt_coefficient_mu 0.584
_exptl_absorpt_correction_T_max 0.8535
_exptl_absorpt_correction_T_min 0.7509
_exptl_absorpt_correction_type multi-scan
_exptl_absorpt_process_details '(SADABS; Sheldrick, 1996)'
_exptl_crystal_colour orange
_exptl_crystal_density_diffrn 1.404
_exptl_crystal_density_method 'not measured'
_exptl_crystal_description Block
_exptl_crystal_F_000 714
_exptl_crystal_size_max 0.52
_exptl_crystal_size_mid 0.42
_exptl_crystal_size_min 0.28
_refine_diff_density_max 0.449
_refine_diff_density_min -0.625
_refine_ls_extinction_method none
_refine_ls_goodness_of_fit_ref 1.076
_refine_ls_hydrogen_treatment constr
_refine_ls_matrix_type full
_refine_ls_number_parameters 214
_refine_ls_number_reflns 2836
_refine_ls_number_restraints 0
_refine_ls_restrained_S_all 1.076
_refine_ls_R_factor_all 0.0606
_refine_ls_R_factor_gt 0.0432
_refine_ls_shift/su_max 0.001
_refine_ls_shift/su_mean 0.000
_refine_ls_structure_factor_coef Fsqd
_refine_ls_weighting_details 'calc w=1/[\s^2^(Fo^2^)+(0.0528P)^2^+0.9459P] where P=(Fo^2^+2Fc^2^)/3'
_refine_ls_weighting_scheme calc
_refine_ls_wR_factor_gt 0.1048
_refine_ls_wR_factor_ref 0.1203
_reflns_number_gt 2201
_reflns_number_total 2836
_reflns_threshold_expression I>2\s(I)
_cod_data_source_file xu2649.cif
_cod_data_source_block I
_cod_depositor_comments
;
The following automatic conversions were performed:
'_symmetry_cell_setting' value 'Monoclinic' changed to 'monoclinic'
according to '/home/saulius/struct/CIF-dictionaries/cif_core.dic'
dictionary named 'cif_core.dic' version 2.4.1 from 2010-06-29.

Automatic conversion script
Id: cif_fix_enum 1527 2010-12-29 10:47:43Z saulius 

The following automatic conversions were performed:

'_symmetry_cell_setting' value 'Monoclinic' changed to 'monoclinic'
according to /home/saulius/struct/CIF-dictionaries/cif_core.dic
dictionary named 'cif_core.dic' version 2.4.1 from 2010-06-29.

Automatic conversion script
Id: cif_fix_values 1715 2011-07-08 13:25:40Z adriana 
;
_cod_original_sg_symbol_H-M 'P 21/c'
_cod_database_code 2224090
_cod_database_fobs_code 2224090

loop_
_symmetry_equiv_pos_as_xyz
'x, y, z'
'-x, y+1/2, -z+1/2'
'-x, -y, -z'
'x, -y-1/2, z-1/2'

loop_
_atom_site_type_symbol
_atom_site_label
_atom_site_fract_x
_atom_site_fract_y
_atom_site_fract_z
_atom_site_U_iso_or_equiv
_atom_site_adp_type
_atom_site_calc_flag
_atom_site_refinement_flags
_atom_site_occupancy
_atom_site_disorder_assembly
_atom_site_disorder_group
Co Co1 0.5000 0.0000 0.0000 0.02790(18) Uani d S 1 . .
N N1 0.69362(19) 0.2364(2) 0.21879(19) 0.0366(6) Uani d . 1 . .
H H1 0.7028 0.2732 0.2843 0.044 Uiso calc R 1 . .
N N2 0.61498(18) 0.11950(18) 0.08239(18) 0.0300(5) Uani d . 1 . .
N N3 0.63769(19) -0.0802(2) -0.0794(2) 0.0412(6) Uani d . 1 . .
H H3A 0.6163 -0.1046 -0.1534 0.049 Uiso calc R 1 . .
H H3B 0.6959 -0.0339 -0.0869 0.049 Uiso calc R 1 . .
N N4 0.5465(2) -0.1072(2) 0.1492(2) 0.0437(6) Uani d . 1 . .
H H4A 0.5499 -0.0702 0.2193 0.052 Uiso calc R 1 . .
H H4B 0.4951 -0.1606 0.1549 0.052 Uiso calc R 1 . .
O O1 0.53186(17) 0.14774(19) 0.26695(18) 0.0513(6) Uani d . 1 . .
O O2 0.74262(16) 0.13811(15) -0.06839(15) 0.0335(5) Uani d . 1 . .
C C1 0.6080(2) 0.1661(2) 0.1968(2) 0.0336(6) Uani d . 1 . .
C C2 0.7082(2) 0.1602(2) 0.0329(2) 0.0277(6) Uani d . 1 . .
C C3 0.7685(2) 0.2423(2) 0.1181(2) 0.0304(6) Uani d . 1 . .
C C4 0.7646(2) 0.3540(2) 0.0582(2) 0.0353(7) Uani d . 1 . .
C C5 0.6736(3) 0.4219(3) 0.0689(4) 0.0608(10) Uani d . 1 . .
H H5 0.6148 0.4013 0.1174 0.073 Uiso calc R 1 . .
C C6 0.6674(4) 0.5196(3) 0.0096(5) 0.0799(13) Uani d . 1 . .
H H6 0.6046 0.5642 0.0177 0.096 Uiso calc R 1 . .
C C7 0.7544(4) 0.5513(3) -0.0617(3) 0.0715(12) Uani d . 1 . .
H H7 0.7504 0.6174 -0.1019 0.086 Uiso calc R 1 . .
C C8 0.8464(4) 0.4856(3) -0.0734(3) 0.0688(12) Uani d . 1 . .
H H8 0.9051 0.5067 -0.1217 0.083 Uiso calc R 1 . .
C C9 0.8516(3) 0.3875(3) -0.0129(3) 0.0538(9) Uani d . 1 . .
H H9 0.9148 0.3434 -0.0203 0.065 Uiso calc R 1 . .
C C10 0.8891(2) 0.2084(2) 0.1586(2) 0.0329(6) Uani d . 1 . .
C C11 0.9473(3) 0.2721(3) 0.2414(3) 0.0527(9) Uani d . 1 . .
H H11 0.9147 0.3362 0.2674 0.063 Uiso calc R 1 . .
C C12 1.0538(3) 0.2423(4) 0.2868(3) 0.0681(11) Uani d . 1 . .
H H12 1.0921 0.2864 0.3430 0.082 Uiso calc R 1 . .
C C13 1.1027(3) 0.1489(4) 0.2494(3) 0.0681(12) Uani d . 1 . .
H H13 1.1735 0.1282 0.2812 0.082 Uiso calc R 1 . .
C C14 1.0475(3) 0.0858(3) 0.1654(3) 0.0618(10) Uani d . 1 . .
H H14 1.0817 0.0231 0.1380 0.074 Uiso calc R 1 . .
C C15 0.9402(3) 0.1147(3) 0.1204(3) 0.0473(8) Uani d . 1 . .
H H15 0.9025 0.0705 0.0640 0.057 Uiso calc R 1 . .
C C16 0.6722(4) -0.1698(4) -0.0025(4) 0.0868(14) Uani d . 1 . .
H H16A 0.6294 -0.2335 -0.0277 0.104 Uiso calc R 1 . .
H H16B 0.7517 -0.1849 -0.0143 0.104 Uiso calc R 1 . .
C C17 0.6569(4) -0.1520(4) 0.1242(4) 0.0873(15) Uani d . 1 . .
H H17A 0.7153 -0.1028 0.1551 0.105 Uiso calc R 1 . .
H H17B 0.6665 -0.2202 0.1668 0.105 Uiso calc R 1 . .

loop_
_atom_site_aniso_label
_atom_site_aniso_U_11
_atom_site_aniso_U_22
_atom_site_aniso_U_33
_atom_site_aniso_U_12
_atom_site_aniso_U_13
_atom_site_aniso_U_23
Co1 0.0217(3) 0.0286(3) 0.0338(3) 0.0002(2) 0.00614(19) -0.0021(2)
N1 0.0347(13) 0.0453(15) 0.0303(12) -0.0069(11) 0.0082(10) -0.0116(11)
N2 0.0266(12) 0.0330(13) 0.0308(11) -0.0021(10) 0.0062(9) -0.0046(10)
N3 0.0299(13) 0.0402(14) 0.0542(14) -0.0011(11) 0.0085(11) -0.0106(12)
N4 0.0394(14) 0.0436(16) 0.0480(14) -0.0049(12) 0.0015(11) 0.0072(12)
O1 0.0414(12) 0.0723(17) 0.0415(11) -0.0166(11) 0.0190(10) -0.0120(11)
O2 0.0405(11) 0.0343(11) 0.0261(9) -0.0047(9) 0.0082(8) -0.0015(8)
C1 0.0287(14) 0.0389(17) 0.0334(14) -0.0016(13) 0.0036(11) -0.0003(12)
C2 0.0295(14) 0.0256(14) 0.0281(13) -0.0009(11) 0.0035(11) 0.0019(11)
C3 0.0297(14) 0.0312(15) 0.0306(13) -0.0040(12) 0.0066(11) -0.0051(11)
C4 0.0392(16) 0.0277(15) 0.0390(15) -0.0049(13) 0.0019(12) -0.0058(12)
C5 0.048(2) 0.047(2) 0.088(3) 0.0023(17) 0.0093(19) 0.009(2)
C6 0.075(3) 0.048(3) 0.116(4) 0.015(2) -0.003(3) 0.014(2)
C7 0.114(4) 0.034(2) 0.066(2) -0.003(2) -0.001(2) 0.0057(19)
C8 0.109(4) 0.042(2) 0.057(2) -0.009(2) 0.029(2) 0.0037(17)
C9 0.069(2) 0.0373(19) 0.0565(19) 0.0007(17) 0.0248(17) 0.0010(16)
C10 0.0281(14) 0.0396(17) 0.0314(14) -0.0046(13) 0.0058(11) 0.0019(12)
C11 0.0349(17) 0.066(2) 0.0576(19) -0.0035(17) 0.0022(14) -0.0179(17)
C12 0.0347(19) 0.107(3) 0.062(2) -0.011(2) -0.0046(16) -0.019(2)
C13 0.0327(18) 0.110(4) 0.062(2) 0.006(2) -0.0013(17) 0.013(2)
C14 0.047(2) 0.063(2) 0.075(2) 0.0152(19) 0.0041(18) 0.007(2)
C15 0.0419(18) 0.047(2) 0.0531(18) 0.0017(16) -0.0014(14) -0.0023(16)
C16 0.079(3) 0.077(3) 0.106(4) 0.046(3) 0.026(3) 0.009(3)
C17 0.072(3) 0.094(4) 0.097(3) 0.043(3) 0.011(2) 0.037(3)

loop_
_atom_type_symbol
_atom_type_description
_atom_type_scat_dispersion_real
_atom_type_scat_dispersion_imag
_atom_type_scat_source
C C 0.0033 0.0016 'International Tables Vol C Tables 4.2.6.8 and 6.1.1.4'
H H 0.0000 0.0000 'International Tables Vol C Tables 4.2.6.8 and 6.1.1.4'
N N 0.0061 0.0033 'International Tables Vol C Tables 4.2.6.8 and 6.1.1.4'
O O 0.0106 0.0060 'International Tables Vol C Tables 4.2.6.8 and 6.1.1.4'
Co Co 0.3494 0.9721 'International Tables Vol C Tables 4.2.6.8 and 6.1.1.4'

loop_
_geom_angle_atom_site_label_1
_geom_angle_atom_site_label_2
_geom_angle_atom_site_label_3
_geom_angle_site_symmetry_1
_geom_angle_site_symmetry_3
_geom_angle
_geom_angle_publ_flag
N3 Co1 N3 . 3_655 180.00(17) ?
N3 Co1 N4 . 3_655 98.26(10) ?
N3 Co1 N4 3_655 3_655 81.74(10) ?
N3 Co1 N4 . . 81.74(10) ?
N3 Co1 N4 3_655 . 98.26(10) ?
N4 Co1 N4 3_655 . 180.00(13) ?
N3 Co1 N2 . 3_655 89.15(9) ?
N3 Co1 N2 3_655 3_655 90.85(9) ?
N4 Co1 N2 3_655 3_655 87.67(9) ?
N4 Co1 N2 . 3_655 92.33(9) ?
N3 Co1 N2 . . 90.85(9) ?
N3 Co1 N2 3_655 . 89.15(9) ?
N4 Co1 N2 3_655 . 92.33(9) ?
N4 Co1 N2 . . 87.67(9) ?
N2 Co1 N2 3_655 . 180.00(13) ?
C1 N1 C3 . . 111.7(2) ?
C1 N1 H1 . . 124.2 ?
C3 N1 H1 . . 124.2 ?
C2 N2 C1 . . 107.1(2) ?
C2 N2 Co1 . . 125.97(16) ?
C1 N2 Co1 . . 126.87(17) ?
C16 N3 Co1 . . 108.4(2) ?
C16 N3 H3A . . 110.0 ?
Co1 N3 H3A . . 110.0 ?
C16 N3 H3B . . 110.0 ?
Co1 N3 H3B . . 110.0 ?
H3A N3 H3B . . 108.4 ?
C17 N4 Co1 . . 106.7(2) ?
C17 N4 H4A . . 110.4 ?
Co1 N4 H4A . . 110.4 ?
C17 N4 H4B . . 110.4 ?
Co1 N4 H4B . . 110.4 ?
H4A N4 H4B . . 108.6 ?
O1 C1 N1 . . 124.4(3) ?
O1 C1 N2 . . 124.6(3) ?
N1 C1 N2 . . 111.0(2) ?
O2 C2 N2 . . 126.1(2) ?
O2 C2 C3 . . 122.7(2) ?
N2 C2 C3 . . 111.2(2) ?
N1 C3 C4 . . 111.7(2) ?
N1 C3 C10 . . 110.4(2) ?
C4 C3 C10 . . 112.6(2) ?
N1 C3 C2 . . 99.0(2) ?
C4 C3 C2 . . 108.7(2) ?
C10 C3 C2 . . 113.6(2) ?
C5 C4 C9 . . 117.9(3) ?
C5 C4 C3 . . 121.6(3) ?
C9 C4 C3 . . 120.4(3) ?
C4 C5 C6 . . 121.5(4) ?
C4 C5 H5 . . 119.2 ?
C6 C5 H5 . . 119.2 ?
C5 C6 C7 . . 119.8(4) ?
C5 C6 H6 . . 120.1 ?
C7 C6 H6 . . 120.1 ?
C8 C7 C6 . . 120.0(4) ?
C8 C7 H7 . . 120.0 ?
C6 C7 H7 . . 120.0 ?
C7 C8 C9 . . 119.6(4) ?
C7 C8 H8 . . 120.2 ?
C9 C8 H8 . . 120.2 ?
C4 C9 C8 . . 121.2(4) ?
C4 C9 H9 . . 119.4 ?
C8 C9 H9 . . 119.4 ?
C11 C10 C15 . . 118.2(3) ?
C11 C10 C3 . . 118.2(3) ?
C15 C10 C3 . . 123.5(3) ?
C10 C11 C12 . . 120.9(4) ?
C10 C11 H11 . . 119.5 ?
C12 C11 H11 . . 119.5 ?
C13 C12 C11 . . 120.2(4) ?
C13 C12 H12 . . 119.9 ?
C11 C12 H12 . . 119.9 ?
C14 C13 C12 . . 119.8(3) ?
C14 C13 H13 . . 120.1 ?
C12 C13 H13 . . 120.1 ?
C13 C14 C15 . . 120.2(4) ?
C13 C14 H14 . . 119.9 ?
C15 C14 H14 . . 119.9 ?
C10 C15 C14 . . 120.6(3) ?
C10 C15 H15 . . 119.7 ?
C14 C15 H15 . . 119.7 ?
C17 C16 N3 . . 114.5(3) ?
C17 C16 H16A . . 108.6 ?
N3 C16 H16A . . 108.6 ?
C17 C16 H16B . . 108.6 ?
N3 C16 H16B . . 108.6 ?
H16A C16 H16B . . 107.6 ?
C16 C17 N4 . . 113.1(3) ?
C16 C17 H17A . . 109.0 ?
N4 C17 H17A . . 109.0 ?
C16 C17 H17B . . 109.0 ?
N4 C17 H17B . . 109.0 ?
H17A C17 H17B . . 107.8 ?

loop_
_geom_bond_atom_site_label_1
_geom_bond_atom_site_label_2
_geom_bond_site_symmetry_2
_geom_bond_distance
_geom_bond_publ_flag
Co1 N2 3_655 2.180(2) ?
Co1 N2 . 2.180(2) y
Co1 N3 . 2.123(2) y
Co1 N3 3_655 2.123(2) ?
Co1 N4 3_655 2.171(2) ?
Co1 N4 . 2.171(2) y
N1 C1 . 1.347(3) ?
N1 C3 . 1.452(3) ?
N1 H1 . 0.8600 ?
N2 C2 . 1.346(3) ?
N2 C1 . 1.397(3) ?
N3 C16 . 1.444(5) ?
N3 H3A . 0.9000 ?
N3 H3B . 0.9000 ?
N4 C17 . 1.452(5) ?
N4 H4A . 0.9000 ?
N4 H4B . 0.9000 ?
O1 C1 . 1.232(3) ?
O2 C2 . 1.239(3) ?
C2 C3 . 1.540(4) ?
C3 C4 . 1.530(4) ?
C3 C10 . 1.533(4) ?
C4 C5 . 1.371(4) ?
C4 C9 . 1.383(4) ?
C5 C6 . 1.374(5) ?
C5 H5 . 0.9300 ?
C6 C7 . 1.377(6) ?
C6 H6 . 0.9300 ?
C7 C8 . 1.365(6) ?
C7 H7 . 0.9300 ?
C8 C9 . 1.384(5) ?
C8 H8 . 0.9300 ?
C9 H9 . 0.9300 ?
C10 C11 . 1.372(4) ?
C10 C15 . 1.378(4) ?
C11 C12 . 1.386(5) ?
C11 H11 . 0.9300 ?
C12 C13 . 1.362(6) ?
C12 H12 . 0.9300 ?
C13 C14 . 1.359(5) ?
C13 H13 . 0.9300 ?
C14 C15 . 1.389(5) ?
C14 H14 . 0.9300 ?
C15 H15 . 0.9300 ?
C16 C17 . 1.439(6) ?
C16 H16A . 0.9700 ?
C16 H16B . 0.9700 ?
C17 H17A . 0.9700 ?
C17 H17B . 0.9700 ?

loop_
_geom_hbond_atom_site_label_D
_geom_hbond_atom_site_label_H
_geom_hbond_atom_site_label_A
_geom_hbond_site_symmetry_A
_geom_hbond_distance_DH
_geom_hbond_distance_HA
_geom_hbond_distance_DA
_geom_hbond_angle_DHA
N1 H1 O2 4_566 0.86 2.00 2.861(3) 173.4
N3 H3A O1 3_655 0.90 2.18 2.947(3) 142.8
N3 H3B O2 . 0.90 2.20 2.966(3) 142.5

loop_
_geom_torsion_atom_site_label_1
_geom_torsion_atom_site_label_2
_geom_torsion_atom_site_label_3
_geom_torsion_atom_site_label_4
_geom_torsion_site_symmetry_1
_geom_torsion_site_symmetry_2
_geom_torsion_site_symmetry_3
_geom_torsion_site_symmetry_4
_geom_torsion
_geom_torsion_publ_flag
N3 Co1 N2 C2 . . . . 36.0(2) ?
N3 Co1 N2 C2 3_655 . . . -144.0(2) ?
N4 Co1 N2 C2 3_655 . . . -62.3(2) ?
N4 Co1 N2 C2 . . . . 117.7(2) ?
N2 Co1 N2 C2 3_655 . . . -16E1(10) ?
N3 Co1 N2 C1 . . . . -142.2(2) ?
N3 Co1 N2 C1 3_655 . . . 37.8(2) ?
N4 Co1 N2 C1 3_655 . . . 119.5(2) ?
N4 Co1 N2 C1 . . . . -60.5(2) ?
N2 Co1 N2 C1 3_655 . . . 2E1(10) ?
N3 Co1 N3 C16 3_655 . . . 6E1(10) ?
N4 Co1 N3 C16 3_655 . . . -170.8(3) ?
N4 Co1 N3 C16 . . . . 9.2(3) ?
N2 Co1 N3 C16 3_655 . . . -83.3(3) ?
N2 Co1 N3 C16 . . . . 96.7(3) ?
N3 Co1 N4 C17 . . . . 13.2(3) ?
N3 Co1 N4 C17 3_655 . . . -166.8(3) ?
N4 Co1 N4 C17 3_655 . . . -14E1(10) ?
N2 Co1 N4 C17 3_655 . . . 102.0(3) ?
N2 Co1 N4 C17 . . . . -78.0(3) ?
C3 N1 C1 O1 . . . . -178.6(3) ?
C3 N1 C1 N2 . . . . -0.7(3) ?
C2 N2 C1 O1 . . . . 179.1(3) ?
Co1 N2 C1 O1 . . . . -2.4(4) ?
C2 N2 C1 N1 . . . . 1.1(3) ?
Co1 N2 C1 N1 . . . . 179.62(18) ?
C1 N2 C2 O2 . . . . 180.0(3) ?
Co1 N2 C2 O2 . . . . 1.5(4) ?
C1 N2 C2 C3 . . . . -1.1(3) ?
Co1 N2 C2 C3 . . . . -179.66(16) ?
C1 N1 C3 C4 . . . . 114.4(3) ?
C1 N1 C3 C10 . . . . -119.5(3) ?
C1 N1 C3 C2 . . . . 0.0(3) ?
O2 C2 C3 N1 . . . . 179.7(2) ?
N2 C2 C3 N1 . . . . 0.7(3) ?
O2 C2 C3 C4 . . . . 63.0(3) ?
N2 C2 C3 C4 . . . . -115.9(2) ?
O2 C2 C3 C10 . . . . -63.3(3) ?
N2 C2 C3 C10 . . . . 117.7(2) ?
N1 C3 C4 C5 . . . . -22.4(4) ?
C10 C3 C4 C5 . . . . -147.3(3) ?
C2 C3 C4 C5 . . . . 85.8(3) ?
N1 C3 C4 C9 . . . . 160.3(3) ?
C10 C3 C4 C9 . . . . 35.4(4) ?
C2 C3 C4 C9 . . . . -91.5(3) ?
C9 C4 C5 C6 . . . . 1.0(5) ?
C3 C4 C5 C6 . . . . -176.4(3) ?
C4 C5 C6 C7 . . . . -0.5(7) ?
C5 C6 C7 C8 . . . . 0.0(7) ?
C6 C7 C8 C9 . . . . -0.2(6) ?
C5 C4 C9 C8 . . . . -1.2(5) ?
C3 C4 C9 C8 . . . . 176.2(3) ?
C7 C8 C9 C4 . . . . 0.8(6) ?
N1 C3 C10 C11 . . . . -65.3(3) ?
C4 C3 C10 C11 . . . . 60.3(3) ?
C2 C3 C10 C11 . . . . -175.5(3) ?
N1 C3 C10 C15 . . . . 111.6(3) ?
C4 C3 C10 C15 . . . . -122.8(3) ?
C2 C3 C10 C15 . . . . 1.5(4) ?
C15 C10 C11 C12 . . . . -1.0(5) ?
C3 C10 C11 C12 . . . . 176.2(3) ?
C10 C11 C12 C13 . . . . 0.2(6) ?
C11 C12 C13 C14 . . . . 1.3(6) ?
C12 C13 C14 C15 . . . . -1.9(6) ?
C11 C10 C15 C14 . . . . 0.3(5) ?
C3 C10 C15 C14 . . . . -176.6(3) ?
C13 C14 C15 C10 . . . . 1.1(5) ?
Co1 N3 C16 C17 . . . . -31.8(5) ?
N3 C16 C17 N4 . . . . 46.5(6) ?
Co1 N4 C17 C16 . . . . -34.6(5) ?
